data_9000156
loop_
_publ_author_name
'Moore, P. B.'

_publ_section_title
;
 Crystal chemistry of the basic manganese arsenate minerals 1. The crystal
 structures of flinkite, Mn2Mn(OH)4(AsO4) and retzian, Mn2Y(OH)4(AsO4)
;
_journal_name_full 'American Mineralogist'
_journal_page_first 1603
_journal_page_last 1613
_journal_volume 52
_journal_year 1967
_chemical_formula_sum 'As H4 Mn3 O8'
_chemical_name_mineral Flinkite
_space_group_IT_number 62
_symmetry_space_group_name_Hall '-P 2ac 2n'
_symmetry_space_group_name_H-M 'P n m a'
_cell_angle_alpha 90
_cell_angle_beta 90
_cell_angle_gamma 90
_cell_formula_units_Z 4
_cell_length_a 9.55
_cell_length_b 13.11
_cell_length_c 5.25
_cell_volume 657.303
_database_code_amcsd 0000160
_exptl_crystal_density_diffrn 3.757
_cod_original_formula_sum 'Mn3 As (O8 H4)'
_cod_database_code 9000156

loop_
_space_group_symop_operation_xyz
x,y,z
x,1/2-y,z
-x,1/2+y,-z
1/2-x,1/2+y,1/2+z
1/2+x,1/2-y,1/2-z
1/2+x,y,1/2-z
1/2-x,-y,1/2+z
-x,-y,-z

loop_
_atom_site_label
_atom_site_fract_x
_atom_site_fract_y
_atom_site_fract_z
_atom_site_U_iso_or_equiv
_atom_site_type_symbol
_atom_site_attached_hydrogens
Mn1 0.00000 0.00000 0.00000 0.01596 Mn 0
Mn2 0.02050 0.13190 0.48750 0.01786 Mn 0
As 0.15420 0.75000 0.02570 0.00595 As 0
O-H1 0.13980 0.07560 0.16170 0.01659 O 1
O2 -0.09160 0.14740 0.83610 0.01216 O 0
O-H3 -0.09940 0.00590 0.29740 0.01343 O 1
O4 0.09880 0.75000 0.70670 0.01267 O 0
O5 0.17050 0.25000 0.54380 0.01241 O 0

loop_
_cod_changelog_entry_id
_cod_changelog_entry_author
_cod_changelog_entry_date
_cod_changelog_entry_text
1
;cod-tools version 3.8.0
Id: cif_guess_AMCSD_atom_types 9574 2023-05-10 09:00:05Z saulius
;
2023-05-10T18:45:49+03:00
;Derived atom types and hydrogen counts
from atom names that follow the AMCSD naming convention
(Wat == water, O-H == hydroxyl).
;

loop_
_cod_related_entry_id
_cod_related_entry_database
_cod_related_entry_code
1 AMCSD 0000160
